data_9014953
loop_
_publ_author_name
'Nakatsuka, A.'
'Shimokawa, M.'
'Nakayama, N.'
'Ohtaka, O.'
'Arima, H.'
'Okube, M.'
'Yoshiasa, A.'

_publ_section_title
;
 Static disorders of atoms and experimental determination of Debye temperature in
 pyrope: Low- and high-temperature single-crystal X-ray diffraction study
 Note: T = 972.9 K
;
_journal_name_full 'American Mineralogist'
_journal_page_first 1593
_journal_page_last 1605
_journal_paper_doi 10.2138/am.2011.3714
_journal_volume 96
_journal_year 2011
_chemical_compound_source Synthetic
_chemical_formula_sum 'Al2 Mg3 O12 Si3'
_chemical_name_mineral Pyrope
_space_group_IT_number 230
_symmetry_space_group_name_Hall '-I 4bd 2c 3'
_symmetry_space_group_name_H-M 'I a -3 d'
_cell_angle_alpha 90
_cell_angle_beta 90
_cell_angle_gamma 90
_cell_length_a 11.5291
_cell_length_b 11.5291
_cell_length_c 11.5291
_cell_formula_units_Z 8
_cell_volume 1532.450
_database_code_amcsd 0018555
_exptl_crystal_density_diffrn 3.495
_cod_original_formula_sum 'Mg3 Al2 Si3 O12'
_cod_database_code 9014953

loop_
_space_group_symop_operation_xyz
x,y,z
1/2+x,1/2+y,1/2+z
z,1/2-x,1/2+y
1/2+z,-x,+y
-y,1/2+z,1/2-x
1/2-y,+z,-x
x,1/2-y,1/2+z
1/2+x,-y,+z
-z,1/2+x,1/2-y
1/2-z,+x,-y
y,1/2-z,1/2+x
1/2+y,-z,+x
-x,1/2+y,1/2-z
1/2-x,+y,-z
3/4+x,1/4-z,3/4-y
1/4+x,3/4-z,1/4-y
3/4-z,1/4+y,3/4+x
1/4-z,3/4+y,1/4+x
3/4+y,1/4-x,3/4-z
1/4+y,3/4-x,1/4-z
3/4-x,1/4+z,3/4+y
1/4-x,3/4+z,1/4+y
3/4+z,1/4-y,3/4-x
1/4+z,3/4-y,1/4-x
3/4-y,1/4+x,3/4+z
1/4-y,3/4+x,1/4+z
1/4+x,1/4+z,1/4+y
3/4+x,3/4+z,3/4+y
1/4-z,1/4-y,1/4-x
3/4-z,3/4-y,3/4-x
1/4+y,1/4+x,1/4+z
3/4+y,3/4+x,3/4+z
1/4-x,1/4-z,1/4-y
3/4-x,3/4-z,3/4-y
1/4+z,1/4+y,1/4+x
3/4+z,3/4+y,3/4+x
1/4-y,1/4-x,1/4-z
3/4-y,3/4-x,3/4-z
1/2+z,x,1/2-y
+z,1/2+x,-y
1/2-y,-z,1/2+x
-y,1/2-z,+x
1/2+x,y,1/2-z
+x,1/2+y,-z
1/2-z,-x,1/2+y
-z,1/2-x,+y
1/2+y,z,1/2-x
+y,1/2+z,-x
1/2-x,-y,1/2+z
-x,1/2-y,+z
1/2-z,1/2+x,y
-z,+x,1/2+y
1/2+y,1/2-z,-x
+y,-z,1/2-x
1/2-x,1/2+y,z
-x,+y,1/2+z
1/2+z,1/2-x,-y
+z,-x,1/2-y
1/2-y,1/2+z,x
-y,+z,1/2+x
1/2+x,1/2-y,-z
+x,-y,1/2-z
3/4-x,3/4+z,1/4-y
1/4-x,1/4+z,3/4-y
3/4+z,3/4-y,1/4+x
1/4+z,1/4-y,3/4+x
3/4-y,3/4+x,1/4-z
1/4-y,1/4+x,3/4-z
3/4+x,3/4-z,1/4+y
1/4+x,1/4-z,3/4+y
3/4-z,3/4+y,1/4-x
1/4-z,1/4+y,3/4-x
3/4+y,3/4-x,1/4+z
1/4+y,1/4-x,3/4+z
1/4-x,3/4-z,3/4+y
3/4-x,1/4-z,1/4+y
1/4+z,3/4+y,3/4-x
3/4+z,1/4+y,1/4-x
1/4-y,3/4-x,3/4+z
3/4-y,1/4-x,1/4+z
1/4+x,3/4+z,3/4-y
3/4+x,1/4+z,1/4-y
1/4-z,3/4-y,3/4+x
3/4-z,1/4-y,1/4+x
1/4+y,3/4+x,3/4-z
3/4+y,1/4+x,1/4-z
-z,-x,-y
1/2-z,1/2-x,1/2-y
y,z,x
1/2+y,1/2+z,1/2+x
-x,-y,-z
1/2-x,1/2-y,1/2-z
z,x,y
1/2+z,1/2+x,1/2+y
-y,-z,-x
1/2-y,1/2-z,1/2-x

loop_
_atom_site_label
_atom_site_fract_x
_atom_site_fract_y
_atom_site_fract_z
_atom_site_U_iso_or_equiv
Mg 0.12500 0.00000 0.25000 0.02627
Al 0.00000 0.00000 0.00000 0.01077
Si 0.37500 0.00000 0.25000 0.00985
O -0.03323 0.04926 0.15366 0.01498

loop_
_cod_related_entry_id
_cod_related_entry_database
_cod_related_entry_code
1 AMCSD 0018555
